data_7111813
loop_
_publ_author_name
'Joao M. M. Rodrigues'
'Andreia S. F. Farinha'
'Paulino V. Muteto'
'Sandra M. Woranovicz-Barreira'
'Filipe A. Almeida Paz'
'Maria G. P. M. S. Neves'
'Jose A. S. Cavaleiro'
'Augusto C. Tome'
'M. Teresa S. R. Gomes'
'Jonathan L. Sessler'
'Joao P. C. Tome'

_publ_section_title
;
 New porphyrin derivatives for phosphate anion sensing in both organic and
 aqueous media
;
_journal_name_full Chem.Commun.
_journal_page_first 1359
_journal_paper_doi 10.1039/c3cc47504b
_journal_volume 50
_journal_year 2014
_chemical_formula_moiety 'C64 H56 F16 N12, 2(C H Cl3), 2(F)'
_chemical_formula_sum 'C66 H58 Cl6 F18 N12'
_chemical_formula_weight 1573.94
_chemical_name_systematic
;
?
;
_space_group_IT_number 70
_symmetry_cell_setting orthorhombic
_symmetry_space_group_name_Hall '-F 2uv 2vw'
_symmetry_space_group_name_H-M 'F d d d :2'
_atom_sites_solution_hydrogens mixed
_atom_sites_solution_primary direct
_atom_sites_solution_secondary difmap
_audit_creation_date '14 May 2009'
_audit_creation_method 'SHELXL-97, manual editing plus enCIFer'
_cell_angle_alpha 90.00
_cell_angle_beta 90.00
_cell_angle_gamma 90.00
_cell_formula_units_Z 8
_cell_length_a 14.6651(15)
_cell_length_b 25.318(3)
_cell_length_c 46.706(5)
_cell_measurement_reflns_used 2591
_cell_measurement_temperature 100(2)
_cell_measurement_theta_max 20.44
_cell_measurement_theta_min 2.82
_cell_volume 17342(3)
_computing_cell_refinement 'APEX2 '
_computing_data_collection 'APEX2 (Bruker, 2006)'
_computing_data_reduction 'SAINT+ (Bruker, 1997-2005)'
_computing_molecular_graphics 'DIAMOND (Brandenburg, 2006)'
_computing_publication_material 'SHELXTL '
_computing_structure_refinement 'SHELXTL '
_computing_structure_solution 'SHELXTL (Bruker 2001)'
_diffrn_ambient_temperature 100(2)
_diffrn_measured_fraction_theta_full 0.945
_diffrn_measured_fraction_theta_max 0.945
_diffrn_measurement_device_type 'Bruker X8 Kappa CCD APEX II'
_diffrn_measurement_method 'omega/phi scans'
_diffrn_radiation_monochromator graphite
_diffrn_radiation_source 'fine-focus sealed tube'
_diffrn_radiation_type MoK\a
_diffrn_radiation_wavelength 0.71073
_diffrn_reflns_av_R_equivalents 0.0712
_diffrn_reflns_av_sigmaI/netI 0.0835
_diffrn_reflns_limit_h_max 15
_diffrn_reflns_limit_h_min -17
_diffrn_reflns_limit_k_max 28
_diffrn_reflns_limit_k_min -29
_diffrn_reflns_limit_l_max 53
_diffrn_reflns_limit_l_min -47
_diffrn_reflns_number 25756
_diffrn_reflns_theta_full 25.32
_diffrn_reflns_theta_max 25.32
_diffrn_reflns_theta_min 3.54
_exptl_absorpt_coefficient_mu 0.278
_exptl_absorpt_correction_T_max 0.9621
_exptl_absorpt_correction_T_min 0.9465
_exptl_absorpt_correction_type multi-scan
_exptl_absorpt_process_details
;
SADABS (Sheldrick, 1997)
;
_exptl_crystal_colour Purple
_exptl_crystal_density_diffrn 1.206
_exptl_crystal_density_method 'not measured'
_exptl_crystal_description Needle
_exptl_crystal_F_000 6416
_exptl_crystal_size_max 0.20
_exptl_crystal_size_mid 0.16
_exptl_crystal_size_min 0.14
_platon_squeeze_details
;
;
_refine_diff_density_max 0.616
_refine_diff_density_min -0.370
_refine_diff_density_rms 0.072
_refine_ls_extinction_method none
_refine_ls_goodness_of_fit_ref 1.040
_refine_ls_hydrogen_treatment mixed
_refine_ls_matrix_type full
_refine_ls_number_parameters 256
_refine_ls_number_reflns 3759
_refine_ls_number_restraints 2
_refine_ls_restrained_S_all 1.046
_refine_ls_R_factor_all 0.1629
_refine_ls_R_factor_gt 0.0887
_refine_ls_shift/su_max 0.001
_refine_ls_shift/su_mean 0.000
_refine_ls_structure_factor_coef Fsqd
_refine_ls_weighting_details 'calc w=1/[\s^2^(Fo^2^)+(0.1722P)^2^+0.0000P] where P=(Fo^2^+2Fc^2^)/3'
_refine_ls_weighting_scheme calc
_refine_ls_wR_factor_gt 0.2558
_refine_ls_wR_factor_ref 0.2886
_reflns_number_gt 1964
_reflns_number_total 3759
_reflns_threshold_expression I>2\s(I)
_cod_data_source_file c3cc47504b.txt
_cod_data_source_block 1b
_cod_original_cell_volume 17341(3)
_cod_original_sg_symbol_H-M 'F d d d'
_cod_database_code 7111813

loop_
_symmetry_equiv_pos_as_xyz
'x, y, z'
'-x+3/4, -y+3/4, z'
'-x+3/4, y, -z+3/4'
'x, -y+3/4, -z+3/4'
'x, y+1/2, z+1/2'
'-x+3/4, -y+5/4, z+1/2'
'-x+3/4, y+1/2, -z+5/4'
'x, -y+5/4, -z+5/4'
'x+1/2, y, z+1/2'
'-x+5/4, -y+3/4, z+1/2'
'-x+5/4, y, -z+5/4'
'x+1/2, -y+3/4, -z+5/4'
'x+1/2, y+1/2, z'
'-x+5/4, -y+5/4, z'
'-x+5/4, y+1/2, -z+3/4'
'x+1/2, -y+5/4, -z+3/4'
'-x, -y, -z'
'x-3/4, y-3/4, -z'
'x-3/4, -y, z-3/4'
'-x, y-3/4, z-3/4'
'-x, -y+1/2, -z+1/2'
'x-3/4, y-1/4, -z+1/2'
'x-3/4, -y+1/2, z-1/4'
'-x, y-1/4, z-1/4'
'-x+1/2, -y, -z+1/2'
'x-1/4, y-3/4, -z+1/2'
'x-1/4, -y, z-1/4'
'-x+1/2, y-3/4, z-1/4'
'-x+1/2, -y+1/2, -z'
'x-1/4, y-1/4, -z'
'x-1/4, -y+1/2, z-3/4'
'-x+1/2, y-1/4, z-3/4'

loop_
_atom_site_label
_atom_site_type_symbol
_atom_site_fract_x
_atom_site_fract_y
_atom_site_fract_z
_atom_site_U_iso_or_equiv
_atom_site_adp_type
_atom_site_occupancy
_atom_site_symmetry_multiplicity
_atom_site_calc_flag
_atom_site_refinement_flags
C1 C 0.6175(3) 0.29276(19) 1.11076(10) 0.0444(12) Uani 1 1 d .
H1 H 0.6101 0.3231 1.0991 0.053 Uiso 1 1 calc R
C2 C 0.6145(3) 0.23869(18) 1.10116(10) 0.0381(12) Uani 1 1 d .
C3 C 0.6062(3) 0.22041(18) 1.07332(10) 0.0352(12) Uani 1 1 d .
C4 C 0.6149(3) 0.16751(18) 1.06445(10) 0.0351(11) Uani 1 1 d .
C5 C 0.6172(3) 0.15077(17) 1.03479(10) 0.0364(11) Uani 1 1 d .
H5 H 0.6092 0.1726 1.0184 0.044 Uiso 1 1 calc R
C6 C 0.5891(3) 0.26054(18) 1.05055(10) 0.0383(12) Uani 1 1 d .
C7 C 0.6567(3) 0.2857(2) 1.03559(11) 0.0482(13) Uani 1 1 d .
C8 C 0.6413(3) 0.3215(2) 1.01403(11) 0.0536(15) Uani 1 1 d .
C9 C 0.5535(3) 0.33504(18) 1.00531(10) 0.0403(12) Uani 1 1 d .
C10 C 0.4847(3) 0.30898(18) 1.02062(11) 0.0417(12) Uani 1 1 d .
C11 C 0.5018(3) 0.27401(17) 1.04207(10) 0.0367(12) Uani 1 1 d .
C13 C 0.5906(4) 0.3977(2) 0.96509(12) 0.0558(15) Uani 1 1 d .
H13A H 0.6432 0.4112 0.9762 0.067 Uiso 1 1 calc R
H13B H 0.5581 0.4285 0.9570 0.067 Uiso 1 1 calc R
C14 C 0.6258(3) 0.3641(2) 0.94084(11) 0.0541(15) Uani 1 1 d .
H14A H 0.6707 0.3845 0.9295 0.065 Uiso 1 1 calc R
H14B H 0.6570 0.3326 0.9487 0.065 Uiso 1 1 calc R
C16 C 0.5682(3) 0.3192(3) 0.90098(14) 0.0648(16) Uani 1 1 d .
C17 C 0.6615(4) 0.3014(3) 0.89203(14) 0.083(2) Uani 1 1 d .
H17A H 0.7010 0.3323 0.8895 0.125 Uiso 1 1 calc R
H17B H 0.6573 0.2819 0.8739 0.125 Uiso 1 1 calc R
H17C H 0.6872 0.2784 0.9068 0.125 Uiso 1 1 calc R
C18 C 0.4925(4) 0.3014(4) 0.88181(14) 0.091(2) Uani 1 1 d .
H18A H 0.4339 0.3129 0.8898 0.136 Uiso 1 1 calc R
H18B H 0.4933 0.2628 0.8803 0.136 Uiso 1 1 calc R
H18C H 0.5006 0.3169 0.8627 0.136 Uiso 1 1 calc R
N1 N 0.6250 0.1250 1.08206(10) 0.0324(12) Uani 1 2 d S
N2 N 0.6250 0.2066(2) 1.1250 0.0339(13) Uani 1 2 d SD
H2 H 0.6250 0.1691(5) 1.1250 0.051 Uiso 1 2 d SD
N3 N 0.5298(3) 0.37026(18) 0.98440(10) 0.0559(13) Uani 1 1 d D
H3 H 0.4677(14) 0.371(2) 0.9788(13) 0.084 Uiso 1 1 d D
N4 N 0.5518(3) 0.3476(2) 0.92249(10) 0.0577(12) Uani 1 1 d D
H4 H 0.4955 0.3573 0.9263 0.087 Uiso 0.50 1 calc PRD
F1 F 0.39765(17) 0.31972(11) 1.01284(7) 0.0634(10) Uani 1 1 d .
F2 F 0.43065(17) 0.25227(11) 1.05602(7) 0.0607(9) Uani 1 1 d .
F3 F 0.74477(18) 0.27477(15) 1.04217(7) 0.0807(12) Uani 1 1 d .
F4 F 0.71378(19) 0.34433(16) 1.00140(7) 0.0872(13) Uani 1 1 d .
F5 F 0.3750 0.3750 0.94343(13) 0.157(4) Uani 1 2 d S
C19 C 0.3963(11) 0.2283(5) 0.9481(3) 0.092(5) Uani 0.50 1 d P
H19 H 0.3918 0.2666 0.9431 0.110 Uiso 0.50 1 calc PR
Cl1 Cl 0.3193(4) 0.21705(19) 0.97079(11) 0.144(2) Uani 0.50 1 d P
Cl2 Cl 0.3791(4) 0.19261(19) 0.91531(9) 0.1260(17) Uani 0.50 1 d P
Cl3 Cl 0.5097(3) 0.21714(16) 0.95810(10) 0.1154(15) Uani 0.50 1 d P

loop_
_atom_site_aniso_label
_atom_site_aniso_U_11
_atom_site_aniso_U_22
_atom_site_aniso_U_33
_atom_site_aniso_U_23
_atom_site_aniso_U_13
_atom_site_aniso_U_12
C1 0.040(3) 0.046(3) 0.047(3) 0.011(2) -0.005(2) 0.001(2)
C2 0.023(2) 0.044(3) 0.047(3) -0.004(2) 0.003(2) 0.002(2)
C3 0.015(2) 0.049(3) 0.041(3) -0.002(2) 0.0029(19) -0.0049(19)
C4 0.017(2) 0.050(3) 0.039(3) 0.002(2) 0.003(2) -0.0010(19)
C5 0.021(2) 0.055(3) 0.034(3) 0.006(2) -0.003(2) -0.002(2)
C6 0.032(3) 0.042(3) 0.041(3) 0.001(2) -0.003(2) 0.000(2)
C7 0.017(2) 0.078(4) 0.049(3) 0.017(3) -0.002(2) 0.004(2)
C8 0.026(3) 0.089(4) 0.046(3) 0.024(3) 0.003(2) -0.001(3)
C9 0.035(3) 0.051(3) 0.035(3) 0.001(2) 0.002(2) 0.009(2)
C10 0.020(2) 0.049(3) 0.057(3) -0.001(3) -0.004(2) 0.004(2)
C11 0.021(2) 0.042(3) 0.047(3) 0.008(2) 0.005(2) -0.002(2)
C13 0.044(3) 0.066(3) 0.057(3) 0.015(3) -0.004(3) 0.004(3)
C14 0.029(3) 0.085(4) 0.048(3) 0.019(3) -0.006(3) -0.008(3)
C16 0.024(3) 0.103(5) 0.067(4) -0.001(4) 0.003(3) -0.007(3)
C17 0.040(3) 0.133(6) 0.078(4) -0.026(4) -0.001(3) 0.010(4)
C18 0.042(3) 0.160(7) 0.070(4) -0.004(4) -0.006(3) -0.011(4)
N1 0.020(3) 0.044(3) 0.034(3) 0.000 0.000 -0.002(2)
N2 0.024(3) 0.045(3) 0.033(3) 0.000 -0.001(2) 0.000
N3 0.032(2) 0.081(3) 0.055(3) 0.026(3) 0.004(2) 0.011(2)
N4 0.024(2) 0.097(3) 0.052(3) 0.003(3) 0.002(2) 0.002(2)
F1 0.0246(15) 0.0640(19) 0.102(2) 0.0304(17) -0.0038(15) 0.0056(13)
F2 0.0240(14) 0.0617(18) 0.096(2) 0.0309(17) 0.0002(15) -0.0025(13)
F3 0.0222(15) 0.146(3) 0.074(2) 0.062(2) 0.0004(14) 0.0025(17)
F4 0.0281(17) 0.157(3) 0.077(2) 0.068(2) 0.0042(16) -0.0003(18)
F5 0.064(4) 0.334(11) 0.073(4) 0.000 0.000 0.049(5)
C19 0.120(12) 0.078(9) 0.077(9) 0.022(7) 0.024(9) 0.036(8)
Cl1 0.179(5) 0.120(3) 0.132(4) 0.023(3) 0.061(4) 0.035(3)
Cl2 0.164(5) 0.111(3) 0.103(3) -0.013(3) -0.029(3) -0.022(3)
Cl3 0.131(4) 0.109(3) 0.106(3) 0.004(2) -0.037(3) 0.028(3)

loop_
_atom_type_symbol
_atom_type_description
_atom_type_scat_dispersion_real
_atom_type_scat_dispersion_imag
_atom_type_scat_source
C C 0.0033 0.0016 'International Tables Vol C Tables 4.2.6.8 and 6.1.1.4'
H H 0.0000 0.0000 'International Tables Vol C Tables 4.2.6.8 and 6.1.1.4'
N N 0.0061 0.0033 'International Tables Vol C Tables 4.2.6.8 and 6.1.1.4'
F F 0.0171 0.0103 'International Tables Vol C Tables 4.2.6.8 and 6.1.1.4'
Cl Cl 0.1484 0.1585 'International Tables Vol C Tables 4.2.6.8 and 6.1.1.4'

loop_
_geom_angle_atom_site_label_1
_geom_angle_atom_site_label_2
_geom_angle_atom_site_label_3
_geom_angle
_geom_angle_site_symmetry_1
C1 C1 C2 108.2(3) 11_556
C1 C1 H1 125.9 11_556
C2 C1 H1 125.9 .
C3 C2 N2 124.5(4) .
C3 C2 C1 127.7(4) .
N2 C2 C1 107.7(4) .
C2 C3 C4 125.9(4) .
C2 C3 C6 117.1(4) .
C4 C3 C6 117.0(4) .
N1 C4 C3 125.7(4) .
N1 C4 C5 110.1(4) .
C3 C4 C5 124.2(4) .
C5 C5 C4 107.0(3) 14_545
C5 C5 H5 126.5 14_545
C4 C5 H5 126.5 .
C7 C6 C11 114.2(4) .
C7 C6 C3 123.9(4) .
C11 C6 C3 121.9(4) .
F3 C7 C6 118.6(4) .
F3 C7 C8 117.3(4) .
C6 C7 C8 124.1(4) .
F4 C8 C7 118.3(4) .
F4 C8 C9 119.7(4) .
C7 C8 C9 122.0(4) .
N3 C9 C8 127.1(5) .
N3 C9 C10 119.3(4) .
C8 C9 C10 113.6(4) .
F1 C10 C11 120.2(4) .
F1 C10 C9 116.6(4) .
C11 C10 C9 123.3(4) .
F2 C11 C10 118.6(4) .
F2 C11 C6 118.5(4) .
C10 C11 C6 122.9(4) .
N3 C13 C14 114.1(5) .
N3 C13 H13A 108.7 .
C14 C13 H13A 108.7 .
N3 C13 H13B 108.7 .
C14 C13 H13B 108.7 .
H13A C13 H13B 107.6 .
N4 C14 C13 110.6(4) .
N4 C14 H14A 109.5 .
C13 C14 H14A 109.5 .
N4 C14 H14B 109.5 .
C13 C14 H14B 109.5 .
H14A C14 H14B 108.1 .
N4 C16 C18 120.5(5) .
N4 C16 C17 124.6(5) .
C18 C16 C17 114.8(6) .
C16 C17 H17A 109.5 .
C16 C17 H17B 109.5 .
H17A C17 H17B 109.5 .
C16 C17 H17C 109.5 .
H17A C17 H17C 109.5 .
H17B C17 H17C 109.5 .
C16 C18 H18A 109.5 .
C16 C18 H18B 109.5 .
H18A C18 H18B 109.5 .
C16 C18 H18C 109.5 .
H18A C18 H18C 109.5 .
H18B C18 H18C 109.5 .
C4 N1 C4 105.7(5) 14_545
C2 N2 C2 108.2(5) 11_556
C2 N2 H2 125.9(3) 11_556
C2 N2 H2 125.9(3) .
C9 N3 C13 127.0(4) .
C9 N3 H3 117(4) .
C13 N3 H3 114(4) .
C16 N4 C14 119.7(4) .
C16 N4 H4 120.2 .
C14 N4 H4 120.2 .
Cl1 C19 Cl3 118.1(8) .
Cl1 C19 Cl2 112.4(10) .
Cl3 C19 Cl2 106.3(7) .
Cl1 C19 H19 106.4 .
Cl3 C19 H19 106.4 .
Cl2 C19 H19 106.4 .

loop_
_geom_bond_atom_site_label_1
_geom_bond_atom_site_label_2
_geom_bond_distance
_geom_bond_site_symmetry_2
C1 C1 1.348(9) 11_556
C1 C2 1.441(6) .
C1 H1 0.9500 .
C2 C3 1.386(6) .
C2 N2 1.388(6) .
C3 C4 1.408(6) .
C3 C6 1.492(6) .
C4 N1 1.363(5) .
C4 C5 1.449(6) .
C5 C5 1.324(9) 14_545
C5 H5 0.9500 .
C6 C7 1.371(6) .
C6 C11 1.382(6) .
C7 F3 1.356(5) .
C7 C8 1.373(7) .
C8 F4 1.347(5) .
C8 C9 1.393(7) .
C9 N3 1.367(6) .
C9 C10 1.402(7) .
C10 F1 1.354(5) .
C10 C11 1.360(6) .
C11 F2 1.348(5) .
C13 N3 1.445(7) .
C13 C14 1.507(8) .
C13 H13A 0.9900 .
C13 H13B 0.9900 .
C14 N4 1.445(6) .
C14 H14A 0.9900 .
C14 H14B 0.9900 .
C16 N4 1.258(7) .
C16 C18 1.496(8) .
C16 C17 1.501(8) .
C17 H17A 0.9800 .
C17 H17B 0.9800 .
C17 H17C 0.9800 .
C18 H18A 0.9800 .
C18 H18B 0.9800 .
C18 H18C 0.9800 .
N1 C4 1.363(5) 14_545
N2 C2 1.388(6) 11_556
N2 H2 0.949(10) .
N3 H3 0.95(3) .
N4 H4 0.8800 .
C19 Cl1 1.576(14) .
C19 Cl3 1.749(16) .
C19 Cl2 1.795(15) .
C19 H19 1.0000 .

loop_
_geom_hbond_atom_site_label_D
_geom_hbond_atom_site_label_H
_geom_hbond_atom_site_label_A
_geom_hbond_distance_DH
_geom_hbond_distance_HA
_geom_hbond_distance_DA
_geom_hbond_angle_DHA
N3 H3 F5 0.95(3) 2.14(4) 2.972(6) 146(5)
N4 H4 F5 0.88 1.99 2.856(5) 167.9

loop_
_geom_torsion_atom_site_label_1
_geom_torsion_atom_site_label_2
_geom_torsion_atom_site_label_3
_geom_torsion_atom_site_label_4
_geom_torsion
_geom_torsion_site_symmetry_1
_geom_torsion_site_symmetry_4
C1 C1 C2 C3 -175.6(5) 11_556 .
C1 C1 C2 N2 2.1(6) 11_556 .
N2 C2 C3 C4 -5.8(6) . .
C1 C2 C3 C4 171.6(4) . .
N2 C2 C3 C6 176.0(3) . .
C1 C2 C3 C6 -6.7(6) . .
C2 C3 C4 N1 6.0(6) . .
C6 C3 C4 N1 -175.8(3) . .
C2 C3 C4 C5 -171.8(4) . .
C6 C3 C4 C5 6.4(6) . .
N1 C4 C5 C5 -2.7(6) . 14_545
C3 C4 C5 C5 175.4(4) . 14_545
C2 C3 C6 C7 90.4(6) . .
C4 C3 C6 C7 -88.0(6) . .
C2 C3 C6 C11 -92.0(5) . .
C4 C3 C6 C11 89.6(5) . .
C11 C6 C7 F3 -179.4(5) . .
C3 C6 C7 F3 -1.7(8) . .
C11 C6 C7 C8 0.2(8) . .
C3 C6 C7 C8 177.9(5) . .
F3 C7 C8 F4 -1.7(8) . .
C6 C7 C8 F4 178.6(5) . .
F3 C7 C8 C9 179.1(5) . .
C6 C7 C8 C9 -0.5(9) . .
F4 C8 C9 N3 0.3(9) . .
C7 C8 C9 N3 179.4(5) . .
F4 C8 C9 C10 -178.9(5) . .
C7 C8 C9 C10 0.2(8) . .
N3 C9 C10 F1 1.9(7) . .
C8 C9 C10 F1 -178.9(4) . .
N3 C9 C10 C11 -178.9(5) . .
C8 C9 C10 C11 0.4(7) . .
F1 C10 C11 F2 -2.8(7) . .
C9 C10 C11 F2 178.1(4) . .
F1 C10 C11 C6 178.5(4) . .
C9 C10 C11 C6 -0.7(8) . .
C7 C6 C11 F2 -178.4(4) . .
C3 C6 C11 F2 3.8(7) . .
C7 C6 C11 C10 0.4(7) . .
C3 C6 C11 C10 -177.4(4) . .
N3 C13 C14 N4 63.9(6) . .
C3 C4 N1 C4 -177.1(5) . 14_545
C5 C4 N1 C4 1.0(2) . 14_545
C3 C2 N2 C2 177.1(5) . 11_556
C1 C2 N2 C2 -0.8(2) . 11_556
C8 C9 N3 C13 5.9(9) . .
C10 C9 N3 C13 -175.0(5) . .
C14 C13 N3 C9 76.9(7) . .
C18 C16 N4 C14 179.6(6) . .
C17 C16 N4 C14 -1.5(9) . .
C13 C14 N4 C16 179.9(5) . .

loop_
_platon_squeeze_void_nr
_platon_squeeze_void_average_x
_platon_squeeze_void_average_y
_platon_squeeze_void_average_z
_platon_squeeze_void_volume
_platon_squeeze_void_count_electrons
_platon_squeeze_void_content
1 -0.125 0.875 0.125 148 48 ' '
2 -0.125 0.375 0.125 148 49 ' '
3 0.125 0.125 0.375 148 48 ' '
4 0.125 0.625 0.375 148 49 ' '
5 -0.125 0.375 0.625 148 48 ' '
6 -0.125 0.875 0.625 148 49 ' '
7 0.125 0.625 0.875 148 48 ' '
8 0.125 0.125 0.875 148 49 ' '
9 0.375 0.375 0.125 148 48 ' '
10 0.375 0.875 0.125 148 49 ' '
11 0.375 0.875 0.625 148 48 ' '
12 0.375 0.375 0.625 148 49 ' '
13 0.625 0.625 0.375 148 48 ' '
14 0.625 0.125 0.375 148 49 ' '
15 0.625 0.125 0.875 148 48 ' '
16 0.625 0.625 0.875 148 49 ' '
